data_7125971
loop_
_publ_author_name
'Zhan, Shun-Ze'
'Li, Jing-Hong'
'Zhang, Guo-Hui'
'Li, Ming-De'
'Sun, Shanshan'
'Zheng, Ji'
'Ning, Guo-Hong'
'Li, Mian'
'Kuang, Dai-Bin'
'Wang, Xu-Dong'
'Li, Dan'

_publ_section_title
;
 Coordination disk-type nano-Saturn complexes.
;
_journal_issue 22
_journal_name_full 'Chemical communications (Cambridge, England)'
_journal_page_first 3325
_journal_page_last 3328
_journal_paper_doi 10.1039/d0cc00532k
_journal_volume 56
_journal_year 2020
_chemical_formula_moiety 'C40 H50 Cu10 N20, 0.5(C140)'
_chemical_formula_sum 'C110 H50 Cu10 N20'
_chemical_formula_weight 2287.20
_space_group_crystal_system triclinic
_space_group_IT_number 2
_space_group_name_Hall '-P 1'
_space_group_name_H-M_alt 'P -1'
_atom_sites_solution_hydrogens geom
_atom_sites_solution_primary dual
_audit_creation_date 2019-07-22
_audit_creation_method
;
Olex2 1.3-alpha
(compiled 2019.07.11 svn.r3635 for OlexSys, GUI svn.r5848)
;
_audit_update_record
;
2019-07-26 deposited with the CCDC.	2020-02-11 downloaded from the CCDC.
;
_cell_angle_alpha 95.7000(10)
_cell_angle_beta 108.7480(10)
_cell_angle_gamma 91.3920(10)
_cell_formula_units_Z 1
_cell_length_a 10.8776(2)
_cell_length_b 12.45240(10)
_cell_length_c 16.2822(2)
_cell_measurement_reflns_used 30810
_cell_measurement_temperature 300(2)
_cell_measurement_theta_max 64.9660
_cell_measurement_theta_min 3.5330
_cell_volume 2074.41(5)
_computing_cell_refinement 'CrysAlisPro 1.171.39.28b (Rigaku OD, 2015)'
_computing_data_collection 'CrysAlisPro 1.171.39.28b (Rigaku OD, 2015)'
_computing_data_reduction 'CrysAlisPro 1.171.39.28b (Rigaku OD, 2015)'
_computing_molecular_graphics 'Olex2 1.3-alpha (Dolomanov et al., 2009)'
_computing_publication_material 'Olex2 1.3-alpha (Dolomanov et al., 2009)'
_computing_structure_refinement 'ShelXL 2018/3 (Sheldrick, 2015)'
_computing_structure_solution 'ShelXT 2018/3 (Sheldrick, 2015)'
_diffrn_ambient_temperature 300(2)
_diffrn_measured_fraction_theta_full 0.981
_diffrn_measured_fraction_theta_max 0.981
_diffrn_measurement_device_type 'XtaLAB AFC12 (RINC): Kappa single'
_diffrn_measurement_method '\w scans'
_diffrn_radiation_type CuK\a
_diffrn_radiation_wavelength 1.54184
_diffrn_reflns_av_R_equivalents 0.0264
_diffrn_reflns_av_unetI/netI 0.0138
_diffrn_reflns_Laue_measured_fraction_full 0.981
_diffrn_reflns_Laue_measured_fraction_max 0.981
_diffrn_reflns_limit_h_max 12
_diffrn_reflns_limit_h_min -12
_diffrn_reflns_limit_k_max 14
_diffrn_reflns_limit_k_min -14
_diffrn_reflns_limit_l_max 19
_diffrn_reflns_limit_l_min -19
_diffrn_reflns_number 40820
_diffrn_reflns_point_group_measured_fraction_full 0.981
_diffrn_reflns_point_group_measured_fraction_max 0.981
_diffrn_reflns_theta_full 65.215
_diffrn_reflns_theta_max 65.215
_diffrn_reflns_theta_min 2.885
_diffrn_source 'fine-focus sealed X-ray tube'
_exptl_absorpt_coefficient_mu 3.282
_exptl_absorpt_correction_T_max 1.00000
_exptl_absorpt_correction_T_min 0.66645
_exptl_absorpt_correction_type multi-scan
_exptl_absorpt_process_details
;
CrysAlisPro 1.171.39.28b (Rigaku Oxford Diffraction, 2015)
Empirical absorption correction using spherical harmonics,
 implemented in SCALE3 ABSPACK scaling algorithm.
;
_exptl_crystal_colour BLACK
_exptl_crystal_density_diffrn 1.831
_exptl_crystal_description BLOCK
_exptl_crystal_F_000 1140
_exptl_crystal_size_max 0.4
_exptl_crystal_size_mid 0.3
_exptl_crystal_size_min 0.2
_refine_diff_density_max 0.421
_refine_diff_density_min -0.383
_refine_diff_density_rms 0.051
_refine_ls_extinction_method none
_refine_ls_goodness_of_fit_ref 1.046
_refine_ls_hydrogen_treatment constr
_refine_ls_matrix_type full
_refine_ls_number_parameters 951
_refine_ls_number_reflns 6968
_refine_ls_number_restraints 7523
_refine_ls_restrained_S_all 1.147
_refine_ls_R_factor_all 0.0341
_refine_ls_R_factor_gt 0.0338
_refine_ls_shift/su_max 0.001
_refine_ls_shift/su_mean 0.000
_refine_ls_structure_factor_coef Fsqd
_refine_ls_weighting_details 'w=1/[\s^2^(Fo^2^)+(0.0490P)^2^+1.1599P] where P=(Fo^2^+2Fc^2^)/3'
_refine_ls_weighting_scheme calc
_refine_ls_wR_factor_gt 0.0940
_refine_ls_wR_factor_ref 0.0943
_reflns_Friedel_coverage 0.000
_reflns_number_gt 6853
_reflns_number_total 6968
_reflns_threshold_expression 'I > 2\s(I)'
_cod_data_source_file d0cc00532k2.cif
_cod_data_source_block C70-Saturn-300K
_cod_depositor_comments 'Adding full bibliography for 7125968--7125975.cif.'
_cod_database_code 7125971
_shelx_shelxl_version_number 2018/3
_shelx_space_group_comment
;
The symmetry employed for this shelxl refinement is uniquely defined
by the following loop, which should always be used as a source of
symmetry information in preference to the above space-group names.
They are only intended as comments.
;
_olex2_refinement_description
;
1. Fixed Uiso
 At 1.2 times of:
  All C(H) groups
 At 1.5 times of:
  All C(H,H,H) groups
2. Restrained distances
 C63-C64 \\sim C69-C68 \\sim C29-C49 \\sim C78-C23 \\sim C44-C43 \\sim C58-C39
\\sim C88-C89 \\sim C33-C53
 \\sim C81-C80 \\sim C86-C85 \\sim C55-C54 \\sim C35-C34 \\sim C37-C38 \\sim
C45-C46 \\sim C56-C57 \\sim C26-
 C79 \\sim C87-C36 \\sim C28-C27 \\sim C47-C48 \\sim C25-C24
 with sigma of 0.02
 C42-C22 \\sim C40-C90 \\sim C72-C77 \\sim C74-C75 \\sim C32-C84 \\sim C30-C82
\\sim C70-C59 \\sim C62-C61
 \\sim C50-C65 \\sim C52-C67
 with sigma of 0.02
 C69-C70 \\sim C32-C33 \\sim C30-C29 \\sim C84-C85 \\sim C82-C81 \\sim C63-C62
\\sim C68-C67 \\sim C78-C77
 \\sim C59-C58 \\sim C61-C44 \\sim C88-C75 \\sim C53-C52 \\sim C49-C50 \\sim
C42-C43 \\sim C22-C23 \\sim C40-
 C39 \\sim C90-C89 \\sim C80-C72 \\sim C74-C86 \\sim C64-C65
 with sigma of 0.02
 C55-C56 \\sim C55-C35 \\sim C46-C47 \\sim C27-C47 \\sim C35-C36 \\sim C37-C36
\\sim C37-C56 \\sim C46-C25
 \\sim C26-C27 \\sim C26-C25
 with sigma of 0.02
 C41-C60 \\sim C71-C66 \\sim C31-C51 \\sim C83-C73 \\sim C21-C76
 with sigma of 0.02
 C22-C21 \\sim C32-C31 \\sim C31-C30 \\sim C84-C83 \\sim C82-C83 \\sim C70-C71
\\sim C62-C71 \\sim C59-C60
 \\sim C60-C61 \\sim C21-C90 \\sim C76-C77 \\sim C76-C75 \\sim C51-C52 \\sim
C51-C50 \\sim C65-C66 \\sim C66-
 C67 \\sim C42-C41 \\sim C41-C40 \\sim C72-C73 \\sim C73-C74
 with sigma of 0.02
 C29-C28 \\sim C45-C44 \\sim C78-C79 \\sim C58-C57 \\sim C34-C85 \\sim C34-C33
\\sim C88-C87 \\sim C39-C38
 \\sim C28-C81 \\sim C43-C24 \\sim C69-C57 \\sim C45-C63 \\sim C68-C54 \\sim
C54-C53 \\sim C79-C80 \\sim C87-
 C86 \\sim C23-C24 \\sim C89-C38 \\sim C49-C48 \\sim C48-C64
 with sigma of 0.02
 C81-C29 \\sim C80-C78 \\sim C88-C86 \\sim C68-C53 \\sim C33-C85 \\sim C49-C64
\\sim C63-C44 \\sim C43-C23
 \\sim C89-C39 \\sim C58-C69 \\sim C81-C30 \\sim C80-C77 \\sim C72-C78 \\sim
C74-C88 \\sim C49-C65 \\sim C29-
 C82 \\sim C32-C85 \\sim C84-C33 \\sim C63-C61 \\sim C67-C53 \\sim C52-C68
\\sim C43-C22 \\sim C44-C62 ~
 C59-C69 \\sim C70-C58 \\sim C23-C42 \\sim C90-C39 \\sim C40-C89 \\sim C75-C86
\\sim C64-C50
 with sigma of 0.04
 C72-C74 \\sim C30-C32 \\sim C82-C84 \\sim C65-C67 \\sim C50-C52 \\sim C61-C59
\\sim C62-C70 \\sim C22-C90
 \\sim C42-C40 \\sim C77-C75
 with sigma of 0.04
 C64-C62 \\sim C80-C82 \\sim C49-C30 \\sim C29-C50 \\sim C32-C53 \\sim C84-C86
\\sim C63-C65 \\sim C67-C69
 \\sim C52-C33 \\sim C43-C61 \\sim C59-C39 \\sim C70-C68 \\sim C23-C77 \\sim
C75-C89 \\sim C81-C72 \\sim C74-
 C85 \\sim C44-C42 \\sim C78-C22 \\sim C90-C88 \\sim C40-C58 \\sim C28-C80
\\sim C79-C23 \\sim C89-C87 ~
 C34-C86 \\sim C28-C49 \\sim C81-C79 \\sim C48-C29 \\sim C48-C63 \\sim C45-C64
\\sim C45-C43 \\sim C24-C78
 \\sim C24-C44 \\sim C38-C58 \\sim C38-C88 \\sim C57-C39 \\sim C54-C69 \\sim
C54-C33 \\sim C34-C53 \\sim C87-
 C85 \\sim C57-C68 \\sim C28-C47 \\sim C28-C26 \\sim C27-C48 \\sim C48-C46
\\sim C47-C45 \\sim C45-C25 ~
 C46-C24 \\sim C24-C26 \\sim C25-C79 \\sim C38-C36 \\sim C38-C56 \\sim C37-C87
\\sim C37-C57 \\sim C57-C55
 \\sim C56-C54 \\sim C54-C35 \\sim C55-C34 \\sim C34-C36 \\sim C27-C79 \\sim
C35-C87 \\sim C81-C27 \\sim C27-
 C29 \\sim C80-C26 \\sim C49-C47 \\sim C63-C46 \\sim C46-C44 \\sim C43-C25
\\sim C25-C23 \\sim C78-C26 ~
 C89-C37 \\sim C88-C36 \\sim C37-C39 \\sim C58-C56 \\sim C56-C69 \\sim C55-C53
\\sim C33-C35 \\sim C35-C85
 \\sim C86-C36 \\sim C47-C64 \\sim C68-C55
 with sigma of 0.04
 C47-C26 \\sim C47-C25 \\sim C37-C55 \\sim C55-C36 \\sim C27-C46 \\sim C27-C25
\\sim C46-C26 \\sim C37-C35
 \\sim C56-C36 \\sim C56-C35 \\sim C79-C77 \\sim C75-C87 \\sim C28-C82 \\sim
C28-C30 \\sim C72-C79 \\sim C74-
 C87 \\sim C48-C50 \\sim C48-C65 \\sim C32-C34 \\sim C84-C34 \\sim C45-C62
\\sim C45-C61 \\sim C67-C54 ~
 C52-C54 \\sim C24-C22 \\sim C24-C42 \\sim C59-C57 \\sim C70-C57 \\sim C90-C38
\\sim C40-C38
 with sigma of 0.04
 C73-C82 \\sim C73-C84 \\sim C30-C51 \\sim C31-C52 \\sim C31-C50 \\sim C32-C51
\\sim C65-C71 \\sim C66-C70
 \\sim C66-C62 \\sim C67-C71 \\sim C61-C41 \\sim C59-C41 \\sim C22-C76 \\sim
C90-C76 \\sim C72-C83 \\sim C74-
 C83 \\sim C60-C40 \\sim C60-C42 \\sim C21-C77 \\sim C21-C75 \\sim C72-C76
\\sim C74-C76 \\sim C31-C84 ~
 C31-C82 \\sim C65-C51 \\sim C67-C51 \\sim C21-C40 \\sim C21-C42 \\sim C73-C77
\\sim C73-C75 \\sim C30-C83
 \\sim C32-C83 \\sim C66-C50 \\sim C66-C52 \\sim C61-C71 \\sim C60-C70 \\sim
C60-C62 \\sim C59-C71 \\sim C22-
 C41 \\sim C90-C41
 with sigma of 0.04
 C81-C83 \\sim C80-C73 \\sim C73-C86 \\sim C49-C51 \\sim C29-C31 \\sim C31-C33
\\sim C83-C85 \\sim C63-C71
 \\sim C64-C66 \\sim C66-C68 \\sim C51-C53 \\sim C43-C41 \\sim C44-C60 \\sim
C60-C58 \\sim C71-C69 \\sim C78-
 C76 \\sim C23-C21 \\sim C21-C89 \\sim C41-C39 \\sim C76-C88
 with sigma of 0.04
3. Restrained planarity
 C72, C73, C82, C83
 with sigma of 0.1
 C72, C78, C79, C80
 with sigma of 0.1
 C77, C78, C79, C80
 with sigma of 0.1
 C28, C29, C81, C82
 with sigma of 0.1
 C28, C29, C30, C81
 with sigma of 0.1
 C30, C82, C83, C84
 with sigma of 0.1
 C32, C34, C84, C85
 with sigma of 0.1
 C33, C34, C84, C85
 with sigma of 0.1
 C34, C85, C86, C87
 with sigma of 0.1
 C75, C86, C87, C88
 with sigma of 0.1
 C35, C36, C86, C87
 with sigma of 0.1
 C74, C75, C87, C88
 with sigma of 0.1
 C38, C87, C88, C89
 with sigma of 0.1
 C36, C37, C38, C89
 with sigma of 0.1
 C21, C40, C41, C90
 with sigma of 0.1
 C22, C23, C42, C43
 with sigma of 0.1
 C23, C24, C25, C26
 with sigma of 0.1
 C25, C27, C46, C47
 with sigma of 0.1
 C25, C26, C46, C47
 with sigma of 0.1
 C25, C26, C78, C79
 with sigma of 0.1
 C29, C30, C31, C49
 with sigma of 0.1
 C29, C30, C31, C51
 with sigma of 0.1
 C30, C31, C50, C51
 with sigma of 0.1
 C33, C34, C53, C54
 with sigma of 0.1
 C33, C34, C35, C55
 with sigma of 0.1
 C37, C38, C56, C57
 with sigma of 0.1
 C41, C42, C43, C60
 with sigma of 0.1
 C41, C42, C43, C44
 with sigma of 0.1
 C42, C43, C44, C61
 with sigma of 0.1
 C44, C45, C61, C62
 with sigma of 0.1
 C44, C61, C62, C63
 with sigma of 0.1
 C45, C48, C63, C64
 with sigma of 0.1
 C46, C47, C48, C64
 with sigma of 0.1
 C47, C48, C63, C64
 with sigma of 0.1
 C48, C50, C64, C65
 with sigma of 0.1
 C49, C50, C64, C65
 with sigma of 0.1
 C50, C51, C52, C65
 with sigma of 0.1
 C52, C53, C54, C67
 with sigma of 0.1
 C52, C53, C54, C68
 with sigma of 0.1
 C57, C59, C69, C70
 with sigma of 0.1
 C58, C59, C69, C70
 with sigma of 0.1
 C62, C63, C64, C71
 with sigma of 0.1
 C64, C65, C66, C71
 with sigma of 0.1
4. Uiso/Uaniso restraints and constraints
C21 \\sim C22 \\sim C23 \\sim C24 \\sim C25 \\sim C26 \\sim C27 \\sim C28 \\sim
C29 \\sim C30 \\sim C31 \\sim C32 \\sim C33 \\sim C34 \\sim C35 \\sim C36 \\sim
C37 \\sim C38 \\sim C39 \\sim C40 \\sim C41 \\sim C42 \\sim C43 \\sim C44 \\sim
C45 \\sim C46 \\sim C47 \\sim C48 \\sim C49 \\sim C50 \\sim C51 \\sim C52 \\sim
C53 \\sim C54 \\sim C55 \\sim C56 \\sim C57 \\sim C58 \\sim C59 \\sim C60 \\sim
C61 \\sim C62 \\sim C63 \\sim C64 \\sim C65 \\sim C66 \\sim C67 \\sim C68 \\sim
C69 \\sim C70 \\sim C71 \\sim C72 \\sim C73 \\sim C74 \\sim C75 \\sim C76 \\sim
C77 \\sim C78 \\sim C79 \\sim C80 \\sim C81 \\sim C82 \\sim C83 \\sim C84 \\sim
C85 \\sim C86 \\sim C87 \\sim C88 \\sim C89 \\sim C90: within 2A with sigma of
0.04 and sigma for terminal atoms of 0.08 within 2A
5. Rigid body (RIGU) restrains
 C21, C22, C23, C24, C25, C26, C27, C28, C29, C30, C31, C32, C33, C34, C35,
 C36, C37, C38, C39, C40, C41, C42, C43, C44, C45, C46, C47, C48, C49, C50, C51,
  C52, C53, C54, C55, C56, C57, C58, C59, C60, C61, C62, C63, C64, C65, C66,
 C67, C68, C69, C70, C71, C72, C73, C74, C75, C76, C77, C78, C79, C80, C81, C82,
  C83, C84, C85, C86, C87, C88, C89, C90
 with sigma for 1-2 distances of 0.004 and sigma for 1-3 distances of 0.004
6. Others
 Fixed Sof: C21(0.5) C22(0.5) C23(0.5) C24(0.5) C25(0.5) C26(0.5) C27(0.5)
 C28(0.5) C29(0.5) C30(0.5) C31(0.5) C32(0.5) C33(0.5) C34(0.5) C35(0.5)
 C36(0.5) C37(0.5) C38(0.5) C39(0.5) C40(0.5) C41(0.5) C42(0.5) C43(0.5)
 C44(0.5) C45(0.5) C46(0.5) C47(0.5) C48(0.5) C49(0.5) C50(0.5) C51(0.5)
 C52(0.5) C53(0.5) C54(0.5) C55(0.5) C56(0.5) C57(0.5) C58(0.5) C59(0.5)
 C60(0.5) C61(0.5) C62(0.5) C63(0.5) C64(0.5) C65(0.5) C66(0.5) C67(0.5)
 C68(0.5) C69(0.5) C70(0.5) C71(0.5) C72(0.5) C73(0.5) C74(0.5) C75(0.5)
 C76(0.5) C77(0.5) C78(0.5) C79(0.5) C80(0.5) C81(0.5) C82(0.5) C83(0.5)
 C84(0.5) C85(0.5) C86(0.5) C87(0.5) C88(0.5) C89(0.5) C90(0.5)
7.a Aromatic/amide H refined with riding coordinates:
 C1(H1), C2(H2), C5(H5), C6(H6), C9(H9), C10(H10), C13(H13), C14(H14),
 C17(H17), C18(H18)
7.b Idealised Me refined as rotating group:
 C4(H4a,H4b,H4c), C8(H8a,H8b,H8c), C12(H12a,H12b,H12c), C16(H16a,H16b,H16c),
 C20(H20a,H20b,H20c)
;
_olex2_submission_special_instructions 'No special instructions were received'

loop_
_space_group_symop_operation_xyz
'x, y, z'
'-x, -y, -z'

loop_
_atom_site_label
_atom_site_type_symbol
_atom_site_fract_x
_atom_site_fract_y
_atom_site_fract_z
_atom_site_U_iso_or_equiv
_atom_site_adp_type
_atom_site_occupancy
_atom_site_site_symmetry_order
_atom_site_calc_flag
_atom_site_refinement_flags_posn
_atom_site_refinement_flags_adp
_atom_site_refinement_flags_occupancy
_atom_site_disorder_assembly
_atom_site_disorder_group
Cu1 Cu 1.23455(4) 0.89813(4) 0.85166(3) 0.07107(13) Uani 1 1 d . . . . .
Cu2 Cu 0.99586(4) 0.67941(4) 1.06227(3) 0.07155(13) Uani 1 1 d . . . . .
Cu3 Cu 0.62077(4) 0.34556(3) 1.06804(3) 0.06934(13) Uani 1 1 d . . . . .
Cu4 Cu 0.12805(4) 0.13584(3) 0.86034(2) 0.06646(12) Uani 1 1 d . . . . .
Cu5 Cu -0.20628(4) 0.05415(3) 0.50288(2) 0.06660(13) Uani 1 1 d . . . . .
N1 N 1.1990(2) 0.85184(18) 0.94719(14) 0.0647(5) Uani 1 1 d . . . . .
N2 N 1.1073(2) 0.76725(19) 1.02877(15) 0.0673(6) Uani 1 1 d . . . . .
N3 N 0.9008(2) 0.57936(19) 1.09812(14) 0.0641(5) Uani 1 1 d . . . . .
N4 N 0.7639(2) 0.44411(19) 1.10041(14) 0.0641(5) Uani 1 1 d . . . . .
N5 N 0.4691(2) 0.25639(18) 1.03562(14) 0.0618(5) Uani 1 1 d . . . . .
N6 N 0.2786(2) 0.17422(17) 0.95448(14) 0.0616(5) Uani 1 1 d . . . . .
N7 N -0.0189(2) 0.09814(18) 0.76310(14) 0.0622(5) Uani 1 1 d . . . . .
N8 N -0.1473(2) 0.06472(17) 0.62463(13) 0.0597(5) Uani 1 1 d . . . . .
N9 N -0.2646(2) 0.04354(17) 0.38107(14) 0.0621(5) Uani 1 1 d . . . . .
N10 N -0.2764(2) 0.06404(18) 0.24434(14) 0.0663(5) Uani 1 1 d . . . . .
C1 C 1.2859(3) 0.8581(2) 1.03057(18) 0.0684(7) Uani 1 1 d . . . . .
H1 H 1.368928 0.891907 1.049650 0.082 Uiso 1 1 calc R U . . .
C2 C 1.2299(3) 0.8069(2) 1.07991(18) 0.0708(7) Uani 1 1 d . . . . .
H2 H 1.267972 0.799617 1.138864 0.085 Uiso 1 1 calc R U . . .
C3 C 1.0936(3) 0.7958(2) 0.94927(17) 0.0634(6) Uani 1 1 d . . . . .
C4 C 0.9761(3) 0.7650(3) 0.8714(2) 0.0882(9) Uani 1 1 d . . . . .
H4A H 0.965004 0.819247 0.832002 0.132 Uiso 1 1 calc R U . . .
H4B H 0.900851 0.759392 0.889633 0.132 Uiso 1 1 calc R U . . .
H4C H 0.986958 0.696695 0.842399 0.132 Uiso 1 1 calc R U . . .
C5 C 0.9285(3) 0.5562(3) 1.18265(18) 0.0712(7) Uani 1 1 d . . . . .
H5 H 0.993041 0.591275 1.230979 0.085 Uiso 1 1 calc R U . . .
C6 C 0.8461(3) 0.4738(3) 1.18379(18) 0.0693(7) Uani 1 1 d . . . . .
H6 H 0.845149 0.442311 1.233075 0.083 Uiso 1 1 calc R U . . .
C7 C 0.8008(3) 0.5102(2) 1.05123(17) 0.0632(6) Uani 1 1 d . . . . .
C8 C 0.7379(4) 0.5082(3) 0.95516(19) 0.0862(9) Uani 1 1 d . . . . .
H8A H 0.668266 0.556380 0.943660 0.129 Uiso 1 1 calc R U . . .
H8B H 0.703888 0.436117 0.930335 0.129 Uiso 1 1 calc R U . . .
H8C H 0.800958 0.530855 0.929571 0.129 Uiso 1 1 calc R U . . .
C9 C 0.4242(3) 0.1951(2) 1.08690(18) 0.0685(7) Uani 1 1 d . . . . .
H9 H 0.466373 0.188997 1.145636 0.082 Uiso 1 1 calc R U . . .
C10 C 0.3084(3) 0.1451(2) 1.03777(18) 0.0676(7) Uani 1 1 d . . . . .
H10 H 0.257592 0.098943 1.056954 0.081 Uiso 1 1 calc R U . . .
C11 C 0.3781(2) 0.2405(2) 0.95667(16) 0.0591(6) Uani 1 1 d . . . . .
C12 C 0.3870(3) 0.2912(3) 0.8792(2) 0.0795(8) Uani 1 1 d . . . . .
H12A H 0.455158 0.347522 0.897869 0.119 Uiso 1 1 calc R U . . .
H12B H 0.305781 0.321331 0.850862 0.119 Uiso 1 1 calc R U . . .
H12C H 0.405646 0.237417 0.839108 0.119 Uiso 1 1 calc R U . . .
C13 C -0.1307(3) 0.0416(2) 0.76092(18) 0.0679(7) Uani 1 1 d . . . . .
H13 H -0.149683 0.020482 0.808912 0.081 Uiso 1 1 calc R U . . .
C14 C -0.2076(3) 0.0224(2) 0.67681(19) 0.0676(7) Uani 1 1 d . . . . .
H14 H -0.289204 -0.014040 0.657420 0.081 Uiso 1 1 calc R U . . .
C15 C -0.0338(2) 0.1104(2) 0.67969(16) 0.0585(6) Uani 1 1 d . . . . .
C16 C 0.0630(3) 0.1697(3) 0.6515(2) 0.0759(7) Uani 1 1 d . . . . .
H16A H 0.046829 0.245209 0.653640 0.114 Uiso 1 1 calc R U . . .
H16B H 0.055760 0.141888 0.592911 0.114 Uiso 1 1 calc R U . . .
H16C H 0.148966 0.160351 0.689791 0.114 Uiso 1 1 calc R U . . .
C17 C -0.3806(3) -0.0041(2) 0.32597(18) 0.0679(7) Uani 1 1 d . . . . .
H17 H -0.443711 -0.039021 0.342796 0.081 Uiso 1 1 calc R U . . .
C18 C -0.3877(3) 0.0081(2) 0.24290(18) 0.0714(7) Uani 1 1 d . . . . .
H18 H -0.456573 -0.017144 0.193085 0.086 Uiso 1 1 calc R U . . .
C19 C -0.2059(3) 0.0837(2) 0.32899(17) 0.0621(6) Uani 1 1 d . . . . .
C20 C -0.0774(3) 0.1452(3) 0.3607(2) 0.0774(8) Uani 1 1 d . . . . .
H20A H -0.090162 0.221313 0.362970 0.116 Uiso 1 1 calc R U . . .
H20B H -0.029565 0.126190 0.321540 0.116 Uiso 1 1 calc R U . . .
H20C H -0.029484 0.127802 0.417953 0.116 Uiso 1 1 calc R U . . .
C21 C 0.7163(8) 0.2827(7) 0.5242(5) 0.107(2) Uani 0.5 1 d D U P A -1
C22 C 0.6049(10) 0.2173(8) 0.5071(6) 0.115(3) Uani 0.5 1 d D U P A -1
C23 C 0.5495(11) 0.2132(10) 0.5784(6) 0.140(3) Uani 0.5 1 d D U P A -1
C24 C 0.4028(10) 0.2052(8) 0.5305(7) 0.136(3) Uani 0.5 1 d D U P A -1
C25 C 0.3242(12) 0.2456(11) 0.5662(8) 0.164(4) Uani 0.5 1 d D U P A -1
C26 C 0.3765(11) 0.3055(10) 0.6540(7) 0.150(4) Uani 0.5 1 d D U P A -1
C27 C 0.2982(11) 0.4010(10) 0.6556(9) 0.159(4) Uani 0.5 1 d D U P A -1
C28 C 0.3539(11) 0.4895(10) 0.6920(7) 0.168(4) Uani 0.5 1 d D U P A -1
C29 C 0.3118(11) 0.5939(10) 0.6538(8) 0.149(4) Uani 0.5 1 d D U P A -1
C30 C 0.4345(10) 0.6669(8) 0.6792(7) 0.146(3) Uani 0.5 1 d D U P A -1
C31 C 0.4361(10) 0.7355(9) 0.6146(7) 0.140(3) Uani 0.5 1 d D U P A -1
C32 C 0.5581(9) 0.7679(7) 0.6163(7) 0.134(3) Uani 0.5 1 d D U P A -1
C33 C 0.5806(12) 0.7994(11) 0.5371(9) 0.162(4) Uani 0.5 1 d D U P A -1
C34 C 0.7158(10) 0.7658(8) 0.5418(8) 0.155(4) Uani 0.5 1 d D U P A -1
C35 C 0.7460(14) 0.7326(10) 0.4752(9) 0.175(5) Uani 0.5 1 d D U P A -1
C36 C 0.8263(12) 0.6393(10) 0.4768(8) 0.150(4) Uani 0.5 1 d D U P A -1
C37 C 0.7777(12) 0.5728(9) 0.3876(7) 0.152(4) Uani 0.5 1 d D U P A -1
C38 C 0.7715(10) 0.4711(9) 0.3840(7) 0.139(3) Uani 0.5 1 d D U P A -1
C39 C 0.6587(13) 0.4012(10) 0.3227(9) 0.140(4) Uani 0.5 1 d D U P A -1
C40 C 0.6436(9) 0.3093(7) 0.3706(6) 0.114(2) Uani 0.5 1 d D U P A -1
C41 C 0.5166(9) 0.2652(8) 0.3527(6) 0.113(3) Uani 0.5 1 d D U P A -1
C42 C 0.5058(8) 0.2132(6) 0.4250(6) 0.105(2) Uani 0.5 1 d D U P A -1
C43 C 0.3795(10) 0.2080(10) 0.4374(7) 0.131(3) Uani 0.5 1 d D U P A -1
C44 C 0.2835(10) 0.2538(9) 0.3916(8) 0.142(3) Uani 0.5 1 d D U P A -1
C45 C 0.1959(9) 0.3092(9) 0.4330(8) 0.161(4) Uani 0.5 1 d D U P A -1
C46 C 0.2098(12) 0.3023(12) 0.5128(8) 0.174(5) Uani 0.5 1 d D U P A -1
C47 C 0.1970(13) 0.3989(11) 0.5671(9) 0.188(5) Uani 0.5 1 d D U P A -1
C48 C 0.1623(8) 0.4848(10) 0.5327(8) 0.156(4) Uani 0.5 1 d D U P A -1
C49 C 0.2274(11) 0.5906(11) 0.5810(8) 0.173(4) Uani 0.5 1 d D U P A -1
C50 C 0.2305(10) 0.6532(9) 0.5082(8) 0.153(4) Uani 0.5 1 d D U P A -1
C51 C 0.3333(9) 0.7309(8) 0.5255(7) 0.140(3) Uani 0.5 1 d D U P A -1
C52 C 0.3650(11) 0.7533(8) 0.4494(8) 0.149(4) Uani 0.5 1 d D U P A -1
C53 C 0.5026(12) 0.7927(9) 0.4631(8) 0.167(4) Uani 0.5 1 d D U P A -1
C54 C 0.5329(13) 0.7528(9) 0.3826(8) 0.182(4) Uani 0.5 1 d D U P A -1
C55 C 0.6471(13) 0.7239(10) 0.3872(9) 0.177(5) Uani 0.5 1 d D U P A -1
C56 C 0.6643(13) 0.6245(11) 0.3340(9) 0.170(5) Uani 0.5 1 d D U P A -1
C57 C 0.5678(12) 0.5675(9) 0.2824(6) 0.149(4) Uani 0.5 1 d D U P A -1
C58 C 0.5623(11) 0.4470(9) 0.2766(7) 0.146(3) Uani 0.5 1 d D U P A -1
C59 C 0.4222(12) 0.4123(10) 0.2617(8) 0.137(3) Uani 0.5 1 d D U P A -1
C60 C 0.4054(9) 0.3193(8) 0.2998(6) 0.125(3) Uani 0.5 1 d D U P A -1
C61 C 0.2901(9) 0.3172(9) 0.3212(7) 0.126(3) Uani 0.5 1 d D U P A -1
C62 C 0.2143(8) 0.4090(8) 0.3190(7) 0.126(3) Uani 0.5 1 d D U P A -1
C63 C 0.1546(10) 0.4096(10) 0.3895(8) 0.148(4) Uani 0.5 1 d D U P A -1
C64 C 0.1382(9) 0.4875(10) 0.4375(8) 0.155(4) Uani 0.5 1 d D U P A -1
C65 C 0.1828(9) 0.5985(9) 0.4254(7) 0.136(3) Uani 0.5 1 d D U P A -1
C66 C 0.2317(10) 0.6057(8) 0.3551(7) 0.134(3) Uani 0.5 1 d D U P A -1
C67 C 0.3184(11) 0.6951(9) 0.3677(8) 0.161(4) Uani 0.5 1 d D U P A -1
C68 C 0.4174(13) 0.6869(10) 0.3213(9) 0.176(4) Uani 0.5 1 d D U P A -1
C69 C 0.4333(13) 0.6061(10) 0.2760(9) 0.159(4) Uani 0.5 1 d D U P A -1
C70 C 0.3518(10) 0.5027(9) 0.2630(6) 0.145(3) Uani 0.5 1 d D U P A -1
C71 C 0.2500(11) 0.5082(9) 0.2987(7) 0.136(3) Uani 0.5 1 d D U P A -1
C72 C 0.6898(9) 0.4304(8) 0.7247(5) 0.123(3) Uani 0.5 1 d D U P A -1
C73 C 0.7378(10) 0.5359(8) 0.7183(7) 0.118(3) Uani 0.5 1 d D U P A -1
C74 C 0.8197(8) 0.5359(7) 0.6669(6) 0.107(2) Uani 0.5 1 d D U P A -1
C75 C 0.8363(9) 0.4444(8) 0.6143(6) 0.113(2) Uani 0.5 1 d D U P A -1
C76 C 0.7703(8) 0.3478(7) 0.6119(6) 0.101(2) Uani 0.5 1 d D U P A -1
C77 C 0.7101(10) 0.3453(9) 0.6751(6) 0.118(3) Uani 0.5 1 d D U P A -1
C78 C 0.5925(10) 0.2675(8) 0.6485(7) 0.130(3) Uani 0.5 1 d D U P A -1
C79 C 0.4978(10) 0.3158(9) 0.6897(6) 0.135(3) Uani 0.5 1 d D U P A -1
C80 C 0.5611(12) 0.4212(10) 0.7375(10) 0.156(4) Uani 0.5 1 d D U P A -1
C81 C 0.4960(12) 0.5018(10) 0.7378(8) 0.163(4) Uani 0.5 1 d D U P A -1
C82 C 0.5380(11) 0.6125(10) 0.7252(9) 0.150(4) Uani 0.5 1 d D U P A -1
C83 C 0.6602(9) 0.6308(8) 0.7176(6) 0.134(3) Uani 0.5 1 d D U P A -1
C84 C 0.6668(10) 0.7161(8) 0.6672(7) 0.128(3) Uani 0.5 1 d D U P A -1
C85 C 0.7664(10) 0.7131(8) 0.6239(8) 0.141(3) Uani 0.5 1 d D U P A -1
C86 C 0.8365(13) 0.6327(8) 0.6249(8) 0.132(3) Uani 0.5 1 d D U P A -1
C87 C 0.8638(9) 0.5925(9) 0.5436(7) 0.139(3) Uani 0.5 1 d D U P A -1
C88 C 0.8632(11) 0.4723(9) 0.5354(7) 0.137(3) Uani 0.5 1 d D U P A -1
C89 C 0.8210(10) 0.4179(10) 0.4665(7) 0.136(3) Uani 0.5 1 d D U P A -1
C90 C 0.7360(11) 0.3162(8) 0.4497(6) 0.121(3) Uani 0.5 1 d D U P A -1

loop_
_atom_site_aniso_label
_atom_site_aniso_U_11
_atom_site_aniso_U_22
_atom_site_aniso_U_33
_atom_site_aniso_U_23
_atom_site_aniso_U_13
_atom_site_aniso_U_12
Cu1 0.0786(3) 0.0768(3) 0.0565(2) 0.00665(19) 0.02072(19) -0.0001(2)
Cu2 0.0669(2) 0.0761(3) 0.0729(3) 0.0104(2) 0.0240(2) 0.00137(19)
Cu3 0.0585(2) 0.0748(3) 0.0693(3) 0.00424(19) 0.01476(19) -0.00083(18)
Cu4 0.0648(2) 0.0730(3) 0.0537(2) 0.00338(18) 0.00989(17) -0.00215(18)
Cu5 0.0767(3) 0.0660(2) 0.0504(2) 0.00561(17) 0.01106(18) 0.01537(19)
N1 0.0695(13) 0.0648(13) 0.0566(12) 0.0026(10) 0.0178(10) 0.0003(10)
N2 0.0685(13) 0.0694(14) 0.0636(13) 0.0039(11) 0.0220(11) 0.0022(11)
N3 0.0545(11) 0.0753(14) 0.0583(12) 0.0086(10) 0.0122(10) 0.0039(10)
N4 0.0550(12) 0.0750(14) 0.0592(12) 0.0050(10) 0.0153(10) 0.0028(10)
N5 0.0586(12) 0.0651(12) 0.0571(12) 0.0038(10) 0.0135(10) 0.0035(9)
N6 0.0642(12) 0.0615(12) 0.0546(12) 0.0065(9) 0.0135(10) 0.0018(10)
N7 0.0626(12) 0.0678(13) 0.0521(11) 0.0029(9) 0.0144(9) 0.0026(10)
N8 0.0619(12) 0.0588(12) 0.0536(11) 0.0043(9) 0.0120(10) 0.0116(9)
N9 0.0725(13) 0.0557(12) 0.0533(11) 0.0063(9) 0.0135(10) 0.0108(10)
N10 0.0733(14) 0.0666(13) 0.0534(12) 0.0061(10) 0.0135(10) 0.0018(11)
C1 0.0682(16) 0.0692(16) 0.0609(15) -0.0018(12) 0.0151(13) -0.0043(13)
C2 0.0754(17) 0.0774(18) 0.0539(14) 0.0030(13) 0.0145(13) 0.0012(14)
C3 0.0617(15) 0.0666(15) 0.0594(15) 0.0022(12) 0.0177(12) 0.0063(12)
C4 0.0681(18) 0.112(3) 0.0724(19) 0.0060(18) 0.0080(15) -0.0006(17)
C5 0.0524(14) 0.096(2) 0.0565(15) 0.0072(14) 0.0060(12) 0.0029(14)
C6 0.0582(15) 0.095(2) 0.0544(14) 0.0150(13) 0.0151(12) 0.0080(14)
C7 0.0603(15) 0.0717(16) 0.0534(14) 0.0045(12) 0.0133(12) 0.0072(12)
C8 0.098(2) 0.094(2) 0.0549(16) 0.0072(15) 0.0091(15) -0.0030(18)
C9 0.0801(18) 0.0668(16) 0.0511(14) 0.0083(12) 0.0107(13) 0.0027(13)
C10 0.0798(18) 0.0621(15) 0.0591(15) 0.0104(12) 0.0196(13) -0.0030(13)
C11 0.0606(14) 0.0620(14) 0.0545(14) 0.0084(11) 0.0174(11) 0.0096(11)
C12 0.0728(18) 0.102(2) 0.0655(17) 0.0226(16) 0.0217(14) 0.0009(16)
C13 0.0722(17) 0.0740(17) 0.0571(15) 0.0039(12) 0.0221(13) -0.0016(13)
C14 0.0611(15) 0.0697(16) 0.0671(16) 0.0006(13) 0.0167(13) 0.0003(12)
C15 0.0619(14) 0.0558(13) 0.0570(14) 0.0075(11) 0.0175(12) 0.0114(11)
C16 0.0783(18) 0.0798(19) 0.0714(18) 0.0140(14) 0.0252(15) 0.0025(15)
C17 0.0770(17) 0.0590(15) 0.0627(16) 0.0110(12) 0.0150(13) -0.0010(13)
C18 0.0788(18) 0.0671(16) 0.0566(15) 0.0066(12) 0.0067(13) -0.0059(14)
C19 0.0665(15) 0.0565(14) 0.0585(15) 0.0004(11) 0.0148(12) 0.0109(11)
C20 0.0675(17) 0.085(2) 0.0733(18) -0.0041(15) 0.0175(14) 0.0032(14)
C21 0.082(5) 0.085(5) 0.132(5) 0.002(4) 0.004(4) 0.050(4)
C22 0.152(7) 0.051(5) 0.138(6) 0.019(5) 0.036(5) 0.031(4)
C23 0.197(8) 0.087(7) 0.141(7) 0.075(5) 0.043(6) 0.042(7)
C24 0.176(7) 0.083(6) 0.159(7) 0.035(6) 0.064(6) -0.045(6)
C25 0.150(9) 0.170(11) 0.182(9) 0.059(8) 0.060(7) -0.056(7)
C26 0.179(7) 0.177(10) 0.148(7) 0.076(7) 0.113(6) -0.001(7)
C27 0.119(8) 0.232(10) 0.191(10) 0.090(8) 0.120(6) 0.017(6)
C28 0.168(8) 0.247(10) 0.151(9) 0.019(8) 0.138(7) 0.012(7)
C29 0.129(7) 0.210(10) 0.142(8) -0.028(8) 0.105(6) 0.027(7)
C30 0.136(7) 0.138(7) 0.169(9) -0.056(6) 0.074(7) 0.052(5)
C31 0.117(6) 0.080(6) 0.184(9) -0.064(6) 0.014(6) 0.029(5)
C32 0.120(6) 0.068(6) 0.174(8) -0.060(5) 0.012(6) 0.011(5)
C33 0.175(9) 0.052(6) 0.224(10) 0.008(8) 0.017(7) 0.032(7)
C34 0.131(7) 0.076(6) 0.243(10) -0.002(7) 0.048(8) -0.039(5)
C35 0.170(12) 0.113(8) 0.252(10) 0.059(8) 0.076(8) -0.051(7)
C36 0.099(8) 0.157(9) 0.203(8) 0.014(7) 0.066(8) -0.052(6)
C37 0.130(9) 0.203(8) 0.168(8) 0.052(7) 0.105(7) -0.018(7)
C38 0.119(7) 0.185(8) 0.167(7) 0.032(6) 0.116(6) 0.009(6)
C39 0.196(10) 0.132(8) 0.120(8) -0.009(5) 0.096(6) 0.028(7)
C40 0.136(6) 0.113(6) 0.113(5) -0.020(5) 0.075(5) 0.029(5)
C41 0.132(7) 0.078(5) 0.094(5) -0.046(4) 0.007(5) -0.001(5)
C42 0.106(5) 0.043(4) 0.141(6) -0.025(4) 0.017(4) 0.005(4)
C43 0.139(7) 0.077(7) 0.155(7) 0.003(6) 0.020(6) -0.021(6)
C44 0.095(7) 0.095(7) 0.183(9) -0.011(6) -0.018(6) -0.034(5)
C45 0.075(6) 0.171(9) 0.214(10) 0.030(8) 0.017(7) -0.051(5)
C46 0.087(7) 0.204(13) 0.248(10) 0.047(9) 0.077(7) -0.053(8)
C47 0.098(8) 0.249(12) 0.243(12) 0.047(9) 0.088(9) -0.033(9)
C48 0.058(5) 0.240(10) 0.201(9) 0.027(8) 0.082(6) 0.019(6)
C49 0.093(8) 0.240(11) 0.208(10) 0.004(8) 0.081(7) 0.063(7)
C50 0.110(7) 0.152(9) 0.200(9) -0.002(7) 0.053(7) 0.084(5)
C51 0.112(7) 0.088(6) 0.181(8) -0.035(6) 0.003(6) 0.071(5)
C52 0.142(8) 0.052(6) 0.226(10) 0.022(6) 0.016(8) 0.054(5)
C53 0.190(9) 0.060(6) 0.234(10) 0.057(8) 0.031(8) 0.037(7)
C54 0.230(10) 0.120(9) 0.211(10) 0.112(7) 0.064(9) 0.013(8)
C55 0.211(10) 0.135(8) 0.216(11) 0.089(8) 0.095(9) -0.049(8)
C56 0.191(11) 0.194(10) 0.165(10) 0.099(7) 0.089(8) -0.005(8)
C57 0.213(9) 0.180(8) 0.085(6) 0.071(6) 0.077(6) -0.006(7)
C58 0.197(8) 0.188(8) 0.065(5) 0.005(6) 0.063(7) 0.008(7)
C59 0.186(9) 0.165(8) 0.043(4) -0.010(6) 0.019(7) 0.007(6)
C60 0.138(6) 0.114(6) 0.077(5) -0.041(4) -0.010(5) -0.007(5)
C61 0.086(6) 0.110(8) 0.116(7) -0.038(5) -0.041(4) -0.018(5)
C62 0.056(5) 0.142(7) 0.116(7) -0.019(6) -0.049(4) -0.004(4)
C63 0.040(5) 0.176(9) 0.184(10) -0.015(7) -0.013(6) 0.006(7)
C64 0.037(5) 0.201(9) 0.199(9) -0.002(8) 0.007(6) 0.027(7)
C65 0.051(5) 0.145(8) 0.179(8) 0.011(6) -0.008(6) 0.055(5)
C66 0.106(7) 0.127(7) 0.117(7) 0.018(5) -0.041(5) 0.066(5)
C67 0.155(9) 0.144(9) 0.169(10) 0.082(7) 0.009(7) 0.084(6)
C68 0.235(11) 0.142(10) 0.159(10) 0.103(6) 0.045(8) 0.065(8)
C69 0.233(10) 0.173(9) 0.067(8) 0.071(7) 0.026(8) 0.024(7)
C70 0.137(7) 0.191(8) 0.070(5) 0.056(6) -0.030(5) 0.028(6)
C71 0.105(7) 0.160(7) 0.083(7) 0.000(6) -0.051(5) 0.029(6)
C72 0.124(6) 0.178(7) 0.050(4) 0.048(5) -0.007(4) 0.041(6)
C73 0.081(6) 0.153(7) 0.071(5) -0.044(5) -0.026(4) 0.008(5)
C74 0.049(4) 0.123(6) 0.106(6) -0.015(4) -0.028(3) 0.001(4)
C75 0.048(4) 0.145(6) 0.124(6) 0.004(5) -0.001(4) 0.024(4)
C76 0.071(5) 0.102(5) 0.109(5) 0.020(4) -0.005(4) 0.048(4)
C77 0.119(6) 0.133(7) 0.089(6) 0.065(5) -0.002(5) 0.038(5)
C78 0.159(7) 0.100(7) 0.146(7) 0.082(5) 0.046(6) 0.040(5)
C79 0.162(7) 0.163(8) 0.125(7) 0.098(6) 0.082(6) 0.028(6)
C80 0.170(9) 0.235(10) 0.064(7) 0.054(8) 0.027(7) 0.027(7)
C81 0.206(9) 0.229(10) 0.071(6) -0.004(8) 0.073(7) 0.033(8)
C82 0.155(7) 0.201(10) 0.076(8) -0.050(7) 0.031(7) 0.017(7)
C83 0.114(6) 0.147(7) 0.087(6) -0.066(5) -0.017(5) 0.016(6)
C84 0.095(7) 0.095(6) 0.140(8) -0.074(4) -0.010(6) -0.005(5)
C85 0.085(7) 0.101(7) 0.185(9) -0.050(6) -0.007(6) -0.016(5)
C86 0.068(6) 0.122(6) 0.163(8) -0.035(5) -0.003(6) -0.023(5)
C87 0.072(6) 0.164(7) 0.175(8) -0.004(6) 0.044(6) -0.037(6)
C88 0.071(6) 0.179(8) 0.173(8) 0.004(6) 0.060(6) 0.036(6)
C89 0.075(6) 0.184(9) 0.163(7) 0.008(6) 0.061(6) 0.040(5)
C90 0.112(7) 0.123(7) 0.135(6) -0.014(5) 0.056(5) 0.060(5)

loop_
_atom_type_symbol
_atom_type_description
_atom_type_scat_dispersion_real
_atom_type_scat_dispersion_imag
_atom_type_scat_source
C C 0.0181 0.0091 'International Tables Vol C Tables 4.2.6.8 and 6.1.1.4'
H H 0.0000 0.0000 'International Tables Vol C Tables 4.2.6.8 and 6.1.1.4'
Cu Cu -1.9646 0.5888 'International Tables Vol C Tables 4.2.6.8 and 6.1.1.4'
N N 0.0311 0.0180 'International Tables Vol C Tables 4.2.6.8 and 6.1.1.4'

loop_
_geom_angle_atom_site_label_1
_geom_angle_atom_site_label_2
_geom_angle_atom_site_label_3
_geom_angle
_geom_angle_site_symmetry_3
N1 Cu1 N10 176.06(10) 2_666
N3 Cu2 N2 172.79(10) .
N4 Cu3 N5 175.36(10) .
N6 Cu4 Cu2 86.59(7) 2_667
N6 Cu4 N7 177.72(10) .
N7 Cu4 Cu2 94.68(7) 2_667
N8 Cu5 N9 179.77(10) .
C1 N1 Cu1 125.27(19) .
C3 N1 Cu1 128.90(19) .
C3 N1 C1 105.4(2) .
C2 N2 Cu2 126.0(2) .
C3 N2 Cu2 128.4(2) .
C3 N2 C2 105.2(2) .
C5 N3 Cu2 124.51(19) .
C7 N3 Cu2 130.21(19) .
C7 N3 C5 105.1(2) .
C6 N4 Cu3 126.1(2) .
C7 N4 Cu3 128.57(19) .
C7 N4 C6 104.9(2) .
C9 N5 Cu3 128.14(18) .
C11 N5 Cu3 126.82(19) .
C11 N5 C9 105.0(2) .
C10 N6 Cu4 127.64(19) .
C11 N6 Cu4 127.07(18) .
C11 N6 C10 105.2(2) .
C13 N7 Cu4 126.82(18) .
C15 N7 Cu4 127.59(19) .
C15 N7 C13 105.3(2) .
C14 N8 Cu5 127.18(18) .
C15 N8 Cu5 127.79(19) .
C15 N8 C14 105.0(2) .
C17 N9 Cu5 126.7(2) .
C19 N9 Cu5 128.02(19) .
C19 N9 C17 105.2(2) .
C18 N10 Cu1 126.80(19) 2_666
C19 N10 Cu1 128.3(2) 2_666
C19 N10 C18 104.9(2) .
C2 C1 N1 108.3(3) .
C1 C2 N2 108.8(2) .
N1 C3 N2 112.3(2) .
N1 C3 C4 124.0(3) .
N2 C3 C4 123.7(3) .
C6 C5 N3 108.5(2) .
C5 C6 N4 108.9(3) .
N3 C7 N4 112.6(2) .
N3 C7 C8 123.2(3) .
N4 C7 C8 124.2(3) .
C10 C9 N5 108.7(2) .
C9 C10 N6 108.4(2) .
N5 C11 C12 123.7(2) .
N6 C11 N5 112.7(2) .
N6 C11 C12 123.5(2) .
C14 C13 N7 107.9(2) .
C13 C14 N8 109.5(2) .
N7 C15 N8 112.4(2) .
N7 C15 C16 123.8(2) .
N8 C15 C16 123.8(2) .
C18 C17 N9 108.4(3) .
C17 C18 N10 108.7(3) .
N9 C19 C20 124.3(2) .
N10 C19 N9 112.6(2) .
N10 C19 C20 123.0(3) .
C22 C21 C76 118.5(8) .
C22 C21 C90 114.1(8) .
C90 C21 C76 122.0(8) .
C21 C22 C23 117.1(8) .
C21 C22 C42 119.8(8) .
C42 C22 C23 111.3(8) .
C22 C23 C24 103.1(8) .
C78 C23 C22 123.8(10) .
C78 C23 C24 119.4(10) .
C25 C24 C23 121.3(10) .
C25 C24 C43 120.6(10) .
C43 C24 C23 109.1(8) .
C24 C25 C26 118.9(10) .
C24 C25 C46 119.5(10) .
C26 C25 C46 108.8(9) .
C25 C26 C27 107.4(9) .
C79 C26 C25 118.3(10) .
C79 C26 C27 119.4(10) .
C26 C27 C47 107.9(9) .
C28 C27 C26 119.3(11) .
C28 C27 C47 117.9(11) .
C27 C28 C29 121.4(11) .
C27 C28 C81 121.9(11) .
C81 C28 C29 107.9(9) .
C28 C29 C30 105.5(8) .
C49 C29 C28 119.5(11) .
C49 C29 C30 121.9(11) .
C31 C30 C29 113.1(9) .
C82 C30 C29 109.2(9) .
C82 C30 C31 125.3(9) .
C30 C31 C51 124.7(9) .
C32 C31 C30 114.2(9) .
C32 C31 C51 114.1(9) .
C31 C32 C33 120.7(10) .
C31 C32 C84 119.1(9) .
C84 C32 C33 110.4(8) .
C32 C33 C34 106.4(8) .
C53 C33 C32 127.6(11) .
C53 C33 C34 114.5(11) .
C35 C34 C33 123.2(11) .
C35 C34 C85 120.1(10) .
C85 C34 C33 106.1(8) .
C34 C35 C36 120.2(11) .
C34 C35 C55 120.2(12) .
C36 C35 C55 107.0(9) .
C35 C36 C37 108.5(9) .
C87 C36 C35 119.8(11) .
C87 C36 C37 119.4(10) .
C38 C37 C36 118.8(10) .
C38 C37 C56 117.9(11) .
C56 C37 C36 107.3(9) .
C37 C38 C39 123.0(10) .
C37 C38 C89 119.8(10) .
C39 C38 C89 107.6(8) .
C40 C39 C38 105.4(8) .
C58 C39 C38 118.2(11) .
C58 C39 C40 122.3(11) .
C41 C40 C39 116.4(9) .
C90 C40 C39 111.3(8) .
C90 C40 C41 124.0(8) .
C40 C41 C42 110.6(7) .
C40 C41 C60 120.3(9) .
C42 C41 C60 119.5(9) .
C22 C42 C41 124.6(7) .
C22 C42 C43 109.4(8) .
C41 C42 C43 117.6(8) .
C42 C43 C24 107.1(8) .
C44 C43 C24 120.7(10) .
C44 C43 C42 122.7(10) .
C43 C44 C45 119.8(10) .
C43 C44 C61 122.8(10) .
C61 C44 C45 106.5(8) .
C44 C45 C63 108.1(9) .
C46 C45 C44 120.3(10) .
C46 C45 C63 123.2(11) .
C45 C46 C25 118.8(10) .
C45 C46 C47 118.5(12) .
C47 C46 C25 107.2(9) .
C46 C47 C27 108.6(9) .
C48 C47 C27 121.7(11) .
C48 C47 C46 119.8(12) .
C47 C48 C49 118.5(10) .
C47 C48 C64 119.9(11) .
C64 C48 C49 109.2(9) .
C29 C49 C48 120.6(11) .
C29 C49 C50 126.9(11) .
C50 C49 C48 101.8(9) .
C51 C50 C49 117.1(10) .
C65 C50 C49 116.0(10) .
C65 C50 C51 118.1(10) .
C50 C51 C31 115.8(9) .
C50 C51 C52 113.9(9) .
C52 C51 C31 121.9(9) .
C51 C52 C53 117.2(10) .
C67 C52 C51 126.2(10) .
C67 C52 C53 107.4(9) .
C33 C53 C52 118.1(11) .
C33 C53 C54 124.3(11) .
C54 C53 C52 106.9(9) .
C55 C54 C53 120.8(11) .
C55 C54 C68 119.0(11) .
C68 C54 C53 108.6(9) .
C35 C55 C56 109.7(9) .
C54 C55 C35 117.0(12) .
C54 C55 C56 120.5(12) .
C37 C56 C55 107.4(9) .
C57 C56 C37 120.2(12) .
C57 C56 C55 121.3(12) .
C56 C57 C58 121.7(10) .
C56 C57 C69 117.0(11) .
C58 C57 C69 108.8(8) .
C39 C58 C57 118.9(10) .
C39 C58 C59 124.3(10) .
C57 C58 C59 105.9(9) .
C60 C59 C58 114.4(9) .
C70 C59 C58 109.3(9) .
C70 C59 C60 124.0(10) .
C59 C60 C41 121.5(9) .
C59 C60 C61 112.5(9) .
C61 C60 C41 118.5(9) .
C60 C61 C44 118.4(8) .
C60 C61 C62 122.2(9) .
C62 C61 C44 110.3(9) .
C61 C62 C63 108.9(8) .
C71 C62 C61 123.0(9) .
C71 C62 C63 117.6(9) .
C62 C63 C45 106.0(8) .
C64 C63 C45 115.4(10) .
C64 C63 C62 128.7(11) .
C48 C64 C65 107.4(9) .
C63 C64 C48 122.9(11) .
C63 C64 C65 118.0(10) .
C50 C65 C64 105.5(9) .
C50 C65 C66 127.5(9) .
C66 C65 C64 116.7(9) .
C65 C66 C71 123.1(9) .
C67 C66 C65 113.4(9) .
C67 C66 C71 116.5(10) .
C52 C67 C66 118.8(10) .
C52 C67 C68 113.3(10) .
C66 C67 C68 117.4(10) .
C54 C68 C67 103.7(9) .
C69 C68 C54 119.7(12) .
C69 C68 C67 125.8(12) .
C68 C69 C57 122.5(12) .
C68 C69 C70 121.4(11) .
C70 C69 C57 103.4(8) .
C59 C70 C69 112.6(9) .
C59 C70 C71 122.9(9) .
C71 C70 C69 115.3(10) .
C62 C71 C66 115.7(9) .
C62 C71 C70 113.1(9) .
C70 C71 C66 123.2(10) .
C73 C72 C80 117.1(9) .
C77 C72 C73 119.8(8) .
C77 C72 C80 112.5(9) .
C72 C73 C83 122.0(9) .
C74 C73 C72 113.6(8) .
C74 C73 C83 115.7(9) .
C73 C74 C75 123.8(8) .
C73 C74 C86 120.5(8) .
C75 C74 C86 107.9(8) .
C74 C75 C88 112.7(8) .
C76 C75 C74 119.7(8) .
C76 C75 C88 119.7(8) .
C75 C76 C21 116.2(8) .
C75 C76 C77 114.7(8) .
C77 C76 C21 121.9(8) .
C72 C77 C76 126.3(9) .
C72 C77 C78 108.6(9) .
C76 C77 C78 113.6(8) .
C23 C78 C77 124.9(10) .
C23 C78 C79 118.3(10) .
C77 C78 C79 107.0(8) .
C26 C79 C78 123.5(10) .
C26 C79 C80 120.2(10) .
C80 C79 C78 105.6(8) .
C72 C80 C79 106.2(9) .
C81 C80 C72 120.6(11) .
C81 C80 C79 120.5(11) .
C28 C81 C82 105.8(9) .
C80 C81 C28 118.6(11) .
C80 C81 C82 124.2(11) .
C30 C82 C81 111.6(9) .
C30 C82 C83 120.4(10) .
C83 C82 C81 119.6(10) .
C82 C83 C73 116.2(9) .
C82 C83 C84 113.6(9) .
C84 C83 C73 121.8(9) .
C32 C84 C85 108.9(9) .
C83 C84 C32 125.1(9) .
C83 C84 C85 117.5(8) .
C84 C85 C34 108.2(8) .
C86 C85 C34 119.2(10) .
C86 C85 C84 121.5(10) .
C74 C86 C87 106.3(8) .
C85 C86 C74 122.1(10) .
C85 C86 C87 118.9(10) .
C36 C87 C86 121.6(10) .
C36 C87 C88 119.6(10) .
C88 C87 C86 109.5(8) .
C75 C88 C87 103.6(8) .
C89 C88 C75 122.5(10) .
C89 C88 C87 122.2(11) .
C88 C89 C38 119.9(11) .
C88 C89 C90 124.8(10) .
C90 C89 C38 104.8(8) .
C21 C90 C89 114.3(8) .
C40 C90 C21 124.3(9) .
C40 C90 C89 110.9(8) .

loop_
_geom_bond_atom_site_label_1
_geom_bond_atom_site_label_2
_geom_bond_distance
_geom_bond_site_symmetry_2
Cu1 N1 1.859(2) .
Cu1 N10 1.862(2) 2_666
Cu2 N2 1.856(2) .
Cu2 N3 1.853(2) .
Cu3 N4 1.860(2) .
Cu3 N5 1.863(2) .
Cu4 N6 1.861(2) .
Cu4 N7 1.863(2) .
Cu5 N8 1.867(2) .
Cu5 N9 1.868(2) .
N1 C1 1.376(4) .
N1 C3 1.339(4) .
N2 C2 1.374(4) .
N2 C3 1.339(3) .
N3 C5 1.373(4) .
N3 C7 1.341(3) .
N4 C6 1.372(4) .
N4 C7 1.341(4) .
N5 C9 1.374(4) .
N5 C11 1.339(3) .
N6 C10 1.377(3) .
N6 C11 1.334(3) .
N7 C13 1.379(4) .
N7 C15 1.340(3) .
N8 C14 1.364(4) .
N8 C15 1.343(3) .
N9 C17 1.371(4) .
N9 C19 1.340(3) .
N10 C18 1.375(4) .
N10 C19 1.339(3) .
C1 C2 1.350(4) .
C3 C4 1.492(4) .
C5 C6 1.352(4) .
C7 C8 1.490(4) .
C9 C10 1.352(4) .
C11 C12 1.494(4) .
C13 C14 1.350(4) .
C15 C16 1.484(4) .
C17 C18 1.354(4) .
C19 C20 1.487(4) .
C21 C22 1.378(10) .
C21 C76 1.500(10) .
C21 C90 1.397(10) .
C22 C23 1.474(11) .
C22 C42 1.417(10) .
C23 C24 1.530(11) .
C23 C78 1.212(11) .
C24 C25 1.267(11) .
C24 C43 1.459(11) .
C25 C26 1.472(11) .
C25 C46 1.506(11) .
C26 C27 1.482(11) .
C26 C79 1.257(11) .
C27 C28 1.242(11) .
C27 C47 1.503(12) .
C28 C29 1.514(12) .
C28 C81 1.481(11) .
C29 C30 1.514(11) .
C29 C49 1.240(12) .
C30 C31 1.422(11) .
C30 C82 1.373(11) .
C31 C32 1.369(11) .
C31 C51 1.515(11) .
C32 C33 1.474(11) .
C32 C84 1.420(11) .
C33 C34 1.519(11) .
C33 C53 1.225(12) .
C34 C35 1.267(12) .
C34 C85 1.496(11) .
C35 C36 1.467(11) .
C35 C55 1.481(12) .
C36 C37 1.524(11) .
C36 C87 1.242(11) .
C37 C38 1.261(11) .
C37 C56 1.469(11) .
C38 C39 1.499(11) .
C38 C89 1.504(11) .
C39 C40 1.482(11) .
C39 C58 1.264(12) .
C40 C41 1.403(10) .
C40 C90 1.348(11) .
C41 C42 1.435(10) .
C41 C60 1.463(11) .
C42 C43 1.452(11) .
C43 C44 1.259(11) .
C44 C45 1.481(11) .
C44 C61 1.473(11) .
C45 C46 1.272(11) .
C45 C63 1.504(11) .
C46 C47 1.457(12) .
C47 C48 1.267(12) .
C48 C49 1.498(12) .
C48 C64 1.490(11) .
C49 C50 1.491(12) .
C50 C51 1.399(11) .
C50 C65 1.378(11) .
C51 C52 1.440(11) .
C52 C53 1.502(11) .
C52 C67 1.381(12) .
C53 C54 1.494(12) .
C54 C55 1.283(12) .
C54 C68 1.493(12) .
C55 C56 1.489(12) .
C56 C57 1.261(11) .
C57 C58 1.492(11) .
C57 C69 1.526(12) .
C58 C59 1.509(11) .
C59 C60 1.402(11) .
C59 C70 1.379(12) .
C60 C61 1.405(10) .
C61 C62 1.423(11) .
C62 C63 1.489(11) .
C62 C71 1.388(11) .
C63 C64 1.238(11) .
C64 C65 1.506(11) .
C65 C66 1.418(11) .
C66 C67 1.397(11) .
C66 C71 1.505(11) .
C67 C68 1.502(12) .
C68 C69 1.237(12) .
C69 C70 1.502(11) .
C70 C71 1.407(11) .
C72 C73 1.429(10) .
C72 C77 1.335(11) .
C72 C80 1.485(11) .
C73 C74 1.404(10) .
C73 C83 1.467(11) .
C74 C75 1.408(10) .
C74 C86 1.478(11) .
C75 C76 1.377(10) .
C75 C88 1.476(11) .
C76 C77 1.388(10) .
C77 C78 1.504(11) .
C78 C79 1.505(11) .
C79 C80 1.487(12) .
C80 C81 1.242(12) .
C81 C82 1.496(12) .
C82 C83 1.389(11) .
C83 C84 1.419(11) .
C84 C85 1.470(11) .
C85 C86 1.271(11) .
C86 C87 1.490(11) .
C87 C88 1.489(11) .
C88 C89 1.197(11) .
C89 C90 1.498(11) .
